data_7700731
loop_
_publ_author_name
'Yao, Changguang'
'Zhang, Tonghuan'
'Zhou, Chunhui'
'Huang, Kuo-Wei'

_publ_section_title
;
 Interrogating the steric outcome during H<sub>2</sub> heterolysis:
 in-plane steric effects in the regioselective protonation of the
 PN<sup>3</sup>P-pincer ligand.
;
_journal_issue 34
_journal_name_full 'Dalton transactions (Cambridge, England : 2003)'
_journal_page_first 12817
_journal_page_last 12821
_journal_paper_doi 10.1039/c9dt03003d
_journal_volume 48
_journal_year 2019
_chemical_formula_sum 'C28 H52 F3 N3 Ni O3 P2 S'
_chemical_formula_weight 688.44
_space_group_IT_number 2
_space_group_name_Hall '-P 1'
_space_group_name_H-M_alt 'P -1'
_symmetry_cell_setting Triclinic'
_symmetry_space_group_name_Hall '-P 1'
_symmetry_space_group_name_H-M 'P -1'
_atom_sites_solution_hydrogens geom
_atom_sites_solution_primary direct
_atom_sites_solution_secondary difmap
_audit_creation_method SHELXL-97
_audit_update_record
;
2019-01-19 deposited with the CCDC.    2019-08-05 downloaded from the CCDC.
;
_cell_angle_alpha 97.043(11)
_cell_angle_beta 90.899(11)
_cell_angle_gamma 91.220(11)
_cell_formula_units_Z 4
_cell_length_a 8.583(3)
_cell_length_b 17.582(6)
_cell_length_c 23.182(8)
_cell_measurement_reflns_used 9023
_cell_measurement_temperature 150(2)
_cell_measurement_theta_max 36.09
_cell_measurement_theta_min 2.39
_cell_volume 3471(2)
_computing_structure_refinement 'SHELXL-97 (Sheldrick, 1997)'
_computing_structure_solution 'SHELXS-97 (Sheldrick, 1990)'
_diffrn_ambient_temperature 150(2)
_diffrn_measured_fraction_theta_full 0.994
_diffrn_measured_fraction_theta_max 0.994
_diffrn_measurement_device_type 'Bruker APEX-II CCD'
_diffrn_measurement_method '\f and \w scans'
_diffrn_radiation_monochromator graphite
_diffrn_radiation_source 'fine-focus sealed tube'
_diffrn_radiation_type MoK\a
_diffrn_radiation_wavelength 0.71073
_diffrn_reflns_av_R_equivalents 0.0776
_diffrn_reflns_av_sigmaI/netI 0.0513
_diffrn_reflns_limit_h_max 14
_diffrn_reflns_limit_h_min -14
_diffrn_reflns_limit_k_max 29
_diffrn_reflns_limit_k_min -29
_diffrn_reflns_limit_l_max 38
_diffrn_reflns_limit_l_min -38
_diffrn_reflns_number 195952
_diffrn_reflns_theta_full 36.41
_diffrn_reflns_theta_max 36.41
_diffrn_reflns_theta_min 2.37
_exptl_absorpt_coefficient_mu 0.759
_exptl_absorpt_correction_T_max 0.8946
_exptl_absorpt_correction_T_min 0.8630
_exptl_absorpt_correction_type multi-scan
_exptl_crystal_colour red
_exptl_crystal_density_diffrn 1.318
_exptl_crystal_density_method 'not measured'
_exptl_crystal_description block
_exptl_crystal_F_000 1464
_exptl_crystal_size_max 0.20
_exptl_crystal_size_mid 0.18
_exptl_crystal_size_min 0.15
_refine_diff_density_max 1.080
_refine_diff_density_min -0.672
_refine_diff_density_rms 0.076
_refine_ls_extinction_method none
_refine_ls_goodness_of_fit_ref 1.033
_refine_ls_hydrogen_treatment constr
_refine_ls_matrix_type full
_refine_ls_number_parameters 769
_refine_ls_number_reflns 33672
_refine_ls_number_restraints 0
_refine_ls_restrained_S_all 1.033
_refine_ls_R_factor_all 0.0566
_refine_ls_R_factor_gt 0.0419
_refine_ls_shift/su_max 0.003
_refine_ls_shift/su_mean 0.000
_refine_ls_structure_factor_coef Fsqd
_refine_ls_weighting_details 'calc w=1/[\s^2^(Fo^2^)+(0.0514P)^2^+1.0999P] where P=(Fo^2^+2Fc^2^)/3'
_refine_ls_weighting_scheme calc
_refine_ls_wR_factor_gt 0.1102
_refine_ls_wR_factor_ref 0.1198
_reflns_number_gt 26975
_reflns_number_total 33672
_reflns_threshold_expression >2sigma(I)
_cod_data_source_file c9dt03003d2.cif
_cod_data_source_block ycg-51
_cod_depositor_comments 'Adding full bibliography for 7700730--7700736.cif.'
_cod_original_sg_symbol_H-M P-1
_cod_database_code 7700731

loop_
_symmetry_equiv_pos_as_xyz
'x, y, z'
'-x, -y, -z'

loop_
_atom_site_label
_atom_site_type_symbol
_atom_site_fract_x
_atom_site_fract_y
_atom_site_fract_z
_atom_site_U_iso_or_equiv
_atom_site_adp_type
_atom_site_occupancy
_atom_site_symmetry_multiplicity
_atom_site_calc_flag
_atom_site_refinement_flags
C1 C 0.09348(13) 0.69675(6) 0.96596(5) 0.01906(17) Uani 1 1 d .
C2 C 0.14142(15) 0.70145(7) 1.02994(5) 0.02226(19) Uani 1 1 d .
C3 C 0.24056(16) 0.77048(8) 1.04999(5) 0.0262(2) Uani 1 1 d .
H3 H 0.2806 0.7758 1.0887 0.031 Uiso 1 1 calc R
C4 C 0.27685(15) 0.82525(7) 1.01727(5) 0.0240(2) Uani 1 1 d .
C5 C 0.21302(13) 0.82002(6) 0.95732(5) 0.02043(18) Uani 1 1 d .
C6 C 0.23239(17) 0.62851(8) 1.03917(6) 0.0281(2) Uani 1 1 d .
H6A H 0.2582 0.6300 1.0811 0.034 Uiso 1 1 calc R
H6B H 0.1637 0.5830 1.0279 0.034 Uiso 1 1 calc R
C7 C 0.38232(19) 0.61892(10) 1.00506(7) 0.0368(3) Uani 1 1 d .
H7A H 0.3577 0.6143 0.9633 0.055 Uiso 1 1 calc R
H7B H 0.4343 0.5726 1.0141 0.055 Uiso 1 1 calc R
H7C H 0.4514 0.6637 1.0158 0.055 Uiso 1 1 calc R
C8 C -0.00801(16) 0.70273(8) 1.06678(6) 0.0273(2) Uani 1 1 d .
H8A H -0.0722 0.6562 1.0536 0.033 Uiso 1 1 calc R
H8B H 0.0226 0.7005 1.1079 0.033 Uiso 1 1 calc R
C9 C -0.10734(19) 0.77297(9) 1.06354(7) 0.0356(3) Uani 1 1 d .
H9A H -0.0473 0.8192 1.0790 0.053 Uiso 1 1 calc R
H9B H -0.2012 0.7687 1.0866 0.053 Uiso 1 1 calc R
H9C H -0.1374 0.7762 1.0230 0.053 Uiso 1 1 calc R
C10 C 0.38113(17) 0.89333(8) 1.03874(6) 0.0303(2) Uani 1 1 d .
H10A H 0.3907 0.8975 1.0816 0.036 Uiso 1 1 calc R
H10B H 0.3322 0.9406 1.0287 0.036 Uiso 1 1 calc R
C11 C 0.54306(19) 0.88787(12) 1.01306(9) 0.0449(4) Uani 1 1 d .
H11A H 0.5935 0.8421 1.0239 0.067 Uiso 1 1 calc R
H11B H 0.6055 0.9335 1.0281 0.067 Uiso 1 1 calc R
H11C H 0.5346 0.8845 0.9706 0.067 Uiso 1 1 calc R
C12 C -0.24634(14) 0.61878(7) 0.87248(5) 0.0240(2) Uani 1 1 d .
C13 C -0.30730(18) 0.69043(9) 0.90909(8) 0.0364(3) Uani 1 1 d .
H13A H -0.4214 0.6876 0.9097 0.055 Uiso 1 1 calc R
H13B H -0.2738 0.7363 0.8921 0.055 Uiso 1 1 calc R
H13C H -0.2655 0.6931 0.9489 0.055 Uiso 1 1 calc R
C14 C -0.31398(18) 0.61528(11) 0.81069(7) 0.0389(3) Uani 1 1 d .
H14A H -0.2769 0.5695 0.7870 0.058 Uiso 1 1 calc R
H14B H -0.2803 0.6611 0.7937 0.058 Uiso 1 1 calc R
H14C H -0.4280 0.6130 0.8119 0.058 Uiso 1 1 calc R
C15 C -0.29686(17) 0.54748(8) 0.89974(7) 0.0338(3) Uani 1 1 d .
H15A H -0.4107 0.5455 0.9023 0.051 Uiso 1 1 calc R
H15B H -0.2504 0.5497 0.9388 0.051 Uiso 1 1 calc R
H15C H -0.2619 0.5015 0.8756 0.051 Uiso 1 1 calc R
C16 C 0.07649(15) 0.54395(7) 0.84159(6) 0.0254(2) Uani 1 1 d .
C17 C 0.23582(17) 0.57433(9) 0.82408(7) 0.0346(3) Uani 1 1 d .
H17A H 0.3038 0.5311 0.8128 0.052 Uiso 1 1 calc R
H17B H 0.2833 0.6074 0.8571 0.052 Uiso 1 1 calc R
H17C H 0.2220 0.6038 0.7912 0.052 Uiso 1 1 calc R
C18 C -0.0048(2) 0.49941(9) 0.78834(7) 0.0379(3) Uani 1 1 d .
H18A H 0.0629 0.4586 0.7715 0.057 Uiso 1 1 calc R
H18B H -0.0262 0.5343 0.7594 0.057 Uiso 1 1 calc R
H18C H -0.1030 0.4768 0.7999 0.057 Uiso 1 1 calc R
C19 C 0.1018(2) 0.48956(8) 0.88765(7) 0.0368(3) Uani 1 1 d .
H19A H 0.0005 0.4725 0.9010 0.055 Uiso 1 1 calc R
H19B H 0.1614 0.5164 0.9207 0.055 Uiso 1 1 calc R
H19C H 0.1595 0.4450 0.8707 0.055 Uiso 1 1 calc R
C20 C -0.01347(16) 0.93804(7) 0.87200(7) 0.0288(2) Uani 1 1 d .
C21 C -0.1078(2) 0.91682(10) 0.92371(9) 0.0426(4) Uani 1 1 d .
H21A H -0.0426 0.9250 0.9591 0.064 Uiso 1 1 calc R
H21B H -0.1414 0.8628 0.9164 0.064 Uiso 1 1 calc R
H21C H -0.1994 0.9491 0.9286 0.064 Uiso 1 1 calc R
C22 C 0.0445(2) 1.02095(8) 0.88588(9) 0.0422(4) Uani 1 1 d .
H22A H 0.0949 1.0373 0.8517 0.063 Uiso 1 1 calc R
H22B H 0.1198 1.0249 0.9184 0.063 Uiso 1 1 calc R
H22C H -0.0438 1.0539 0.8965 0.063 Uiso 1 1 calc R
C23 C -0.1212(2) 0.92926(10) 0.81794(9) 0.0432(4) Uani 1 1 d .
H23A H -0.2095 0.9635 0.8248 0.065 Uiso 1 1 calc R
H23B H -0.1598 0.8761 0.8101 0.065 Uiso 1 1 calc R
H23C H -0.0630 0.9427 0.7844 0.065 Uiso 1 1 calc R
C24 C 0.30602(16) 0.89410(8) 0.81486(6) 0.0296(2) Uani 1 1 d .
C25 C 0.40806(19) 0.96125(10) 0.84409(8) 0.0407(3) Uani 1 1 d .
H25A H 0.4955 0.9704 0.8189 0.061 Uiso 1 1 calc R
H25B H 0.4482 0.9487 0.8815 0.061 Uiso 1 1 calc R
H25C H 0.3456 1.0074 0.8505 0.061 Uiso 1 1 calc R
C26 C 0.2421(2) 0.91365(11) 0.75656(7) 0.0414(4) Uani 1 1 d .
H26A H 0.3280 0.9165 0.7295 0.062 Uiso 1 1 calc R
H26B H 0.1907 0.9632 0.7625 0.062 Uiso 1 1 calc R
H26C H 0.1666 0.8738 0.7404 0.062 Uiso 1 1 calc R
C27 C 0.4062(2) 0.82235(11) 0.80493(9) 0.0434(4) Uani 1 1 d .
H27A H 0.3444 0.7800 0.7838 0.065 Uiso 1 1 calc R
H27B H 0.4407 0.8080 0.8425 0.065 Uiso 1 1 calc R
H27C H 0.4973 0.8333 0.7821 0.065 Uiso 1 1 calc R
C28 C -0.1559(3) 0.75805(13) 0.68020(7) 0.0478(4) Uani 1 1 d .
C29 C 0.63377(14) 0.29112(7) 0.52810(5) 0.02121(18) Uani 1 1 d .
C30 C 0.67700(17) 0.26958(8) 0.46476(5) 0.0276(2) Uani 1 1 d .
C31 C 0.78632(19) 0.20463(8) 0.45655(6) 0.0320(3) Uani 1 1 d .
H31 H 0.8299 0.1924 0.4192 0.038 Uiso 1 1 calc R
C32 C 0.82699(18) 0.16258(8) 0.49802(6) 0.0316(3) Uani 1 1 d .
C33 C 0.76380(15) 0.18082(7) 0.55696(5) 0.0255(2) Uani 1 1 d .
C34 C 0.74948(19) 0.33992(9) 0.44076(6) 0.0337(3) Uani 1 1 d .
H34A H 0.7682 0.3265 0.3987 0.040 Uiso 1 1 calc R
H34B H 0.6740 0.3819 0.4450 0.040 Uiso 1 1 calc R
C35 C 0.9024(2) 0.36860(11) 0.47102(9) 0.0442(4) Uani 1 1 d .
H35A H 0.8839 0.3849 0.5122 0.066 Uiso 1 1 calc R
H35B H 0.9439 0.4121 0.4529 0.066 Uiso 1 1 calc R
H35C H 0.9777 0.3272 0.4674 0.066 Uiso 1 1 calc R
C36 C 0.5244(2) 0.24544(10) 0.42946(7) 0.0408(4) Uani 1 1 d .
H36A H 0.4525 0.2890 0.4338 0.049 Uiso 1 1 calc R
H36B H 0.5499 0.2349 0.3878 0.049 Uiso 1 1 calc R
C37 C 0.4406(3) 0.17535(12) 0.44757(10) 0.0544(5) Uani 1 1 d .
H37A H 0.5087 0.1311 0.4416 0.082 Uiso 1 1 calc R
H37B H 0.3450 0.1646 0.4241 0.082 Uiso 1 1 calc R
H37C H 0.4141 0.1851 0.4887 0.082 Uiso 1 1 calc R
C38 C 0.9324(2) 0.09462(10) 0.48858(8) 0.0445(4) Uani 1 1 d .
H38A H 1.0250 0.1051 0.5146 0.053 Uiso 1 1 calc R
H38B H 0.8764 0.0494 0.5004 0.053 Uiso 1 1 calc R
C39 C 0.9872(3) 0.07449(13) 0.42756(10) 0.0624(6) Uani 1 1 d .
H39A H 0.8970 0.0619 0.4014 0.094 Uiso 1 1 calc R
H39B H 1.0550 0.0302 0.4260 0.094 Uiso 1 1 calc R
H39C H 1.0454 0.1182 0.4154 0.094 Uiso 1 1 calc R
C40 C 0.29303(14) 0.37937(7) 0.60773(5) 0.0245(2) Uani 1 1 d .
C41 C 0.23406(18) 0.30016(9) 0.58003(7) 0.0363(3) Uani 1 1 d .
H41A H 0.1199 0.2990 0.5784 0.055 Uiso 1 1 calc R
H41B H 0.2704 0.2610 0.6034 0.055 Uiso 1 1 calc R
H41C H 0.2742 0.2898 0.5406 0.055 Uiso 1 1 calc R
C42 C 0.22592(18) 0.39523(10) 0.66894(7) 0.0355(3) Uani 1 1 d .
H42A H 0.2623 0.4459 0.6871 0.053 Uiso 1 1 calc R
H42B H 0.2608 0.3561 0.6926 0.053 Uiso 1 1 calc R
H42C H 0.1118 0.3939 0.6662 0.053 Uiso 1 1 calc R
C43 C 0.23825(18) 0.43959(10) 0.57010(7) 0.0367(3) Uani 1 1 d .
H43A H 0.1243 0.4373 0.5667 0.055 Uiso 1 1 calc R
H43B H 0.2829 0.4294 0.5313 0.055 Uiso 1 1 calc R
H43C H 0.2725 0.4907 0.5881 0.055 Uiso 1 1 calc R
C44 C 0.61022(16) 0.47041(7) 0.62853(5) 0.0251(2) Uani 1 1 d .
C45 C 0.77247(18) 0.45209(9) 0.65170(7) 0.0366(3) Uani 1 1 d .
H45A H 0.8364 0.4993 0.6584 0.055 Uiso 1 1 calc R
H45B H 0.8226 0.4152 0.6231 0.055 Uiso 1 1 calc R
H45C H 0.7616 0.4301 0.6883 0.055 Uiso 1 1 calc R
C46 C 0.5281(2) 0.52552(8) 0.67417(6) 0.0359(3) Uani 1 1 d .
H46A H 0.5095 0.5001 0.7089 0.054 Uiso 1 1 calc R
H46B H 0.4283 0.5401 0.6581 0.054 Uiso 1 1 calc R
H46C H 0.5940 0.5715 0.6847 0.054 Uiso 1 1 calc R
C47 C 0.63172(19) 0.51068(8) 0.57371(6) 0.0312(3) Uani 1 1 d .
H47A H 0.6909 0.5589 0.5839 0.047 Uiso 1 1 calc R
H47B H 0.5294 0.5215 0.5576 0.047 Uiso 1 1 calc R
H47C H 0.6886 0.4773 0.5447 0.047 Uiso 1 1 calc R
C48 C 0.55957(18) 0.08199(8) 0.66382(7) 0.0341(3) Uani 1 1 d .
C49 C 0.4618(3) 0.07744(13) 0.60713(11) 0.0563(5) Uani 1 1 d .
H49A H 0.5275 0.0607 0.5740 0.084 Uiso 1 1 calc R
H49B H 0.4209 0.1281 0.6029 0.084 Uiso 1 1 calc R
H49C H 0.3750 0.0407 0.6085 0.084 Uiso 1 1 calc R
C50 C 0.6311(2) 0.00370(9) 0.66795(9) 0.0450(4) Uani 1 1 d .
H50A H 0.6831 0.0041 0.7059 0.068 Uiso 1 1 calc R
H50B H 0.7072 -0.0070 0.6371 0.068 Uiso 1 1 calc R
H50C H 0.5486 -0.0361 0.6635 0.068 Uiso 1 1 calc R
C51 C 0.4536(2) 0.10381(10) 0.71557(10) 0.0485(5) Uani 1 1 d .
H51A H 0.3703 0.0649 0.7158 0.073 Uiso 1 1 calc R
H51B H 0.4078 0.1537 0.7122 0.073 Uiso 1 1 calc R
H51C H 0.5149 0.1068 0.7518 0.073 Uiso 1 1 calc R
C52 C 0.87438(16) 0.15903(9) 0.71204(6) 0.0311(3) Uani 1 1 d .
C53 C 0.9868(2) 0.09352(12) 0.69413(9) 0.0463(4) Uani 1 1 d .
H53A H 1.0199 0.0959 0.6541 0.069 Uiso 1 1 calc R
H53B H 0.9338 0.0442 0.6966 0.069 Uiso 1 1 calc R
H53C H 1.0783 0.0988 0.7203 0.069 Uiso 1 1 calc R
C54 C 0.8206(2) 0.15513(11) 0.77435(7) 0.0425(4) Uani 1 1 d .
H54A H 0.9100 0.1645 0.8013 0.064 Uiso 1 1 calc R
H54B H 0.7749 0.1042 0.7773 0.064 Uiso 1 1 calc R
H54C H 0.7424 0.1942 0.7843 0.064 Uiso 1 1 calc R
C55 C 0.9612(2) 0.23584(11) 0.70899(9) 0.0438(4) Uani 1 1 d .
H55A H 1.0559 0.2383 0.7334 0.066 Uiso 1 1 calc R
H55B H 0.8936 0.2781 0.7230 0.066 Uiso 1 1 calc R
H55C H 0.9893 0.2400 0.6687 0.066 Uiso 1 1 calc R
C56 C 0.41688(19) 0.30148(10) 0.82656(6) 0.0352(3) Uani 1 1 d .
F1 F -0.1400(2) 0.83324(9) 0.68646(6) 0.0842(5) Uani 1 1 d .
F2 F -0.15306(19) 0.73389(10) 0.62382(5) 0.0686(4) Uani 1 1 d .
F3 F -0.29507(17) 0.74105(13) 0.69947(7) 0.0829(5) Uani 1 1 d .
F4 F 0.45921(17) 0.23148(7) 0.83591(5) 0.0568(3) Uani 1 1 d .
F5 F 0.41363(14) 0.34399(8) 0.87761(4) 0.0511(3) Uani 1 1 d .
F6 F 0.27403(13) 0.29708(10) 0.80461(5) 0.0613(4) Uani 1 1 d .
N1 N 0.13016(11) 0.75458(5) 0.93269(4) 0.01873(15) Uani 1 1 d .
N2 N 0.01570(12) 0.63591(6) 0.94463(4) 0.02123(16) Uani 1 1 d .
N3 N 0.23532(13) 0.87840(6) 0.92892(5) 0.02464(18) Uani 1 1 d .
N4 N 0.67570(12) 0.24637(6) 0.57085(4) 0.02155(17) Uani 1 1 d .
N5 N 0.55272(13) 0.35219(6) 0.53946(4) 0.02229(17) Uani 1 1 d .
N6 N 0.79242(15) 0.13432(7) 0.59499(5) 0.0289(2) Uani 1 1 d .
Ni1 Ni 0.055880(17) 0.747178(8) 0.855078(6) 0.01756(3) Uani 1 1 d .
Ni2 Ni 0.605005(18) 0.272123(8) 0.647372(6) 0.01921(3) Uani 1 1 d .
O1 O -0.03131(13) 0.74611(6) 0.77834(4) 0.0319(2) Uani 1 1 d .
O2 O 0.13956(17) 0.74150(10) 0.69544(6) 0.0563(4) Uani 1 1 d .
O3 O -0.0360(2) 0.63399(8) 0.70545(6) 0.0579(4) Uani 1 1 d .
O4 O 0.52722(13) 0.29046(6) 0.72500(4) 0.0312(2) Uani 1 1 d .
O5 O 0.70267(15) 0.33765(9) 0.80553(5) 0.0451(3) Uani 1 1 d .
O6 O 0.4956(2) 0.41836(7) 0.77661(6) 0.0523(4) Uani 1 1 d .
P1 P -0.03014(3) 0.631406(16) 0.873307(12) 0.01855(5) Uani 1 1 d .
P2 P 0.14701(4) 0.867429(17) 0.862919(13) 0.02066(5) Uani 1 1 d .
P3 P 0.50957(4) 0.374469(16) 0.610259(12) 0.01936(5) Uani 1 1 d .
P4 P 0.70793(4) 0.159834(18) 0.659365(14) 0.02275(6) Uani 1 1 d .
S1 S -0.00155(5) 0.71371(2) 0.717963(14) 0.03163(7) Uani 1 1 d .
S2 S 0.55294(4) 0.34330(2) 0.778934(13) 0.02891(6) Uani 1 1 d .

loop_
_atom_site_aniso_label
_atom_site_aniso_U_11
_atom_site_aniso_U_22
_atom_site_aniso_U_33
_atom_site_aniso_U_23
_atom_site_aniso_U_13
_atom_site_aniso_U_12
C1 0.0211(4) 0.0182(4) 0.0184(4) 0.0040(3) 0.0015(3) 0.0013(3)
C2 0.0278(5) 0.0220(5) 0.0176(4) 0.0048(3) 0.0003(4) 0.0010(4)
C3 0.0309(6) 0.0279(5) 0.0193(5) 0.0022(4) -0.0030(4) -0.0013(4)
C4 0.0262(5) 0.0237(5) 0.0214(5) 0.0004(4) -0.0014(4) -0.0020(4)
C5 0.0219(5) 0.0186(4) 0.0207(4) 0.0020(3) -0.0003(3) -0.0005(3)
C6 0.0345(6) 0.0289(6) 0.0223(5) 0.0082(4) -0.0011(4) 0.0069(5)
C7 0.0330(7) 0.0457(8) 0.0326(7) 0.0063(6) 0.0002(5) 0.0117(6)
C8 0.0339(6) 0.0265(5) 0.0220(5) 0.0045(4) 0.0065(4) 0.0014(4)
C9 0.0388(7) 0.0295(6) 0.0389(7) 0.0028(5) 0.0125(6) 0.0075(5)
C10 0.0322(6) 0.0288(6) 0.0283(6) -0.0011(5) -0.0034(5) -0.0067(5)
C11 0.0279(7) 0.0528(10) 0.0528(10) 0.0036(8) -0.0057(6) -0.0074(6)
C12 0.0209(5) 0.0240(5) 0.0271(5) 0.0039(4) 0.0012(4) -0.0019(4)
C13 0.0276(6) 0.0299(6) 0.0508(9) -0.0002(6) 0.0072(6) 0.0039(5)
C14 0.0265(6) 0.0566(10) 0.0340(7) 0.0092(6) -0.0064(5) -0.0072(6)
C15 0.0295(6) 0.0299(6) 0.0433(8) 0.0103(5) 0.0069(5) -0.0061(5)
C16 0.0297(6) 0.0189(4) 0.0272(5) -0.0001(4) 0.0052(4) 0.0017(4)
C17 0.0291(6) 0.0317(6) 0.0428(8) 0.0017(5) 0.0107(5) 0.0038(5)
C18 0.0467(8) 0.0294(6) 0.0341(7) -0.0098(5) 0.0044(6) -0.0032(6)
C19 0.0479(8) 0.0234(6) 0.0410(8) 0.0086(5) 0.0088(6) 0.0113(5)
C20 0.0281(6) 0.0206(5) 0.0379(7) 0.0044(4) 0.0004(5) 0.0029(4)
C21 0.0400(8) 0.0332(7) 0.0555(10) 0.0059(7) 0.0194(7) 0.0086(6)
C22 0.0425(8) 0.0202(6) 0.0637(11) 0.0037(6) -0.0004(7) 0.0022(5)
C23 0.0344(7) 0.0391(8) 0.0557(10) 0.0051(7) -0.0119(7) 0.0093(6)
C24 0.0267(6) 0.0318(6) 0.0314(6) 0.0095(5) 0.0033(5) -0.0055(4)
C25 0.0328(7) 0.0430(8) 0.0475(9) 0.0121(7) 0.0016(6) -0.0150(6)
C26 0.0451(9) 0.0482(9) 0.0334(7) 0.0171(6) 0.0039(6) -0.0114(7)
C27 0.0313(7) 0.0466(9) 0.0532(10) 0.0074(7) 0.0131(7) 0.0047(6)
C28 0.0594(11) 0.0606(11) 0.0242(6) 0.0086(7) -0.0069(7) 0.0095(9)
C29 0.0256(5) 0.0211(4) 0.0169(4) 0.0020(3) 0.0002(3) 0.0044(4)
C30 0.0391(7) 0.0274(5) 0.0167(4) 0.0021(4) 0.0018(4) 0.0110(5)
C31 0.0448(8) 0.0301(6) 0.0215(5) 0.0012(4) 0.0065(5) 0.0135(5)
C32 0.0421(7) 0.0282(6) 0.0254(5) 0.0033(4) 0.0084(5) 0.0150(5)
C33 0.0302(6) 0.0238(5) 0.0231(5) 0.0041(4) 0.0029(4) 0.0087(4)
C34 0.0454(8) 0.0341(6) 0.0239(5) 0.0096(5) 0.0101(5) 0.0143(6)
C35 0.0392(8) 0.0415(8) 0.0540(10) 0.0111(7) 0.0133(7) 0.0071(6)
C36 0.0499(9) 0.0442(8) 0.0255(6) -0.0069(6) -0.0106(6) 0.0105(7)
C37 0.0577(12) 0.0437(10) 0.0562(11) -0.0132(8) -0.0173(9) -0.0021(8)
C38 0.0627(11) 0.0374(8) 0.0364(7) 0.0099(6) 0.0166(7) 0.0283(8)
C39 0.0892(17) 0.0501(11) 0.0512(11) 0.0098(9) 0.0284(11) 0.0353(11)
C40 0.0234(5) 0.0269(5) 0.0239(5) 0.0048(4) 0.0009(4) 0.0043(4)
C41 0.0304(6) 0.0356(7) 0.0418(8) 0.0010(6) -0.0026(6) -0.0034(5)
C42 0.0291(6) 0.0471(8) 0.0306(6) 0.0043(6) 0.0076(5) 0.0045(6)
C43 0.0298(6) 0.0411(8) 0.0424(8) 0.0178(6) -0.0041(5) 0.0076(5)
C44 0.0327(6) 0.0214(5) 0.0210(5) 0.0026(4) -0.0023(4) 0.0002(4)
C45 0.0335(7) 0.0364(7) 0.0404(7) 0.0087(6) -0.0121(6) -0.0054(5)
C46 0.0549(9) 0.0248(6) 0.0264(6) -0.0037(5) 0.0028(6) 0.0007(6)
C47 0.0426(7) 0.0246(5) 0.0274(6) 0.0072(4) 0.0016(5) -0.0005(5)
C48 0.0345(7) 0.0241(6) 0.0441(8) 0.0064(5) 0.0029(6) -0.0009(5)
C49 0.0501(11) 0.0500(11) 0.0676(13) 0.0080(9) -0.0192(10) -0.0155(8)
C50 0.0534(10) 0.0228(6) 0.0602(11) 0.0083(6) 0.0134(8) 0.0031(6)
C51 0.0410(9) 0.0328(7) 0.0723(13) 0.0068(8) 0.0243(8) -0.0023(6)
C52 0.0276(6) 0.0378(7) 0.0296(6) 0.0101(5) -0.0027(5) 0.0074(5)
C53 0.0380(8) 0.0544(10) 0.0490(9) 0.0131(8) -0.0011(7) 0.0227(7)
C54 0.0489(9) 0.0524(10) 0.0288(7) 0.0142(6) -0.0040(6) 0.0128(7)
C55 0.0315(7) 0.0496(9) 0.0505(10) 0.0090(7) -0.0075(6) -0.0062(6)
C56 0.0347(7) 0.0495(8) 0.0219(5) 0.0047(5) 0.0033(5) 0.0030(6)
F1 0.1469(16) 0.0578(8) 0.0506(8) 0.0166(6) -0.0255(9) 0.0304(9)
F2 0.0874(10) 0.0951(11) 0.0226(5) 0.0046(5) -0.0157(5) 0.0128(8)
F3 0.0450(7) 0.1511(17) 0.0560(8) 0.0250(9) -0.0076(6) 0.0151(9)
F4 0.0746(8) 0.0530(7) 0.0477(6) 0.0233(5) 0.0195(6) 0.0044(6)
F5 0.0537(6) 0.0770(8) 0.0209(4) -0.0024(4) 0.0073(4) 0.0052(6)
F6 0.0328(5) 0.1106(12) 0.0394(6) 0.0068(6) -0.0018(4) -0.0081(6)
N1 0.0219(4) 0.0166(4) 0.0180(4) 0.0037(3) -0.0002(3) -0.0007(3)
N2 0.0262(4) 0.0184(4) 0.0195(4) 0.0043(3) -0.0002(3) -0.0011(3)
N3 0.0282(5) 0.0199(4) 0.0259(4) 0.0046(3) -0.0029(4) -0.0046(3)
N4 0.0262(4) 0.0206(4) 0.0183(4) 0.0030(3) 0.0008(3) 0.0072(3)
N5 0.0282(5) 0.0221(4) 0.0169(4) 0.0026(3) 0.0004(3) 0.0069(3)
N6 0.0366(6) 0.0257(5) 0.0258(5) 0.0067(4) 0.0038(4) 0.0114(4)
Ni1 0.02013(6) 0.01656(6) 0.01633(6) 0.00336(4) 0.00111(4) -0.00001(4)
Ni2 0.02282(7) 0.01904(6) 0.01611(6) 0.00309(4) -0.00029(5) 0.00339(5)
O1 0.0405(5) 0.0367(5) 0.0188(4) 0.0044(3) -0.0021(4) 0.0025(4)
O2 0.0474(7) 0.0797(11) 0.0377(7) -0.0083(7) 0.0125(6) -0.0123(7)
O3 0.0949(12) 0.0345(6) 0.0420(7) -0.0021(5) -0.0100(7) -0.0045(7)
O4 0.0436(6) 0.0309(5) 0.0187(4) 0.0012(3) 0.0045(4) 0.0002(4)
O5 0.0347(6) 0.0642(8) 0.0343(6) -0.0014(5) -0.0016(4) -0.0024(5)
O6 0.0892(11) 0.0313(6) 0.0364(6) 0.0018(5) 0.0031(6) 0.0139(6)
P1 0.02087(12) 0.01601(11) 0.01870(11) 0.00203(8) 0.00108(9) -0.00086(9)
P2 0.02157(12) 0.01757(11) 0.02370(13) 0.00621(9) 0.00037(10) -0.00110(9)
P3 0.02324(13) 0.01870(11) 0.01635(11) 0.00243(9) 0.00001(9) 0.00431(9)
P4 0.02476(14) 0.02134(13) 0.02346(13) 0.00733(10) 0.00074(10) 0.00453(10)
S1 0.04028(18) 0.03380(16) 0.02020(12) 0.00149(11) -0.00152(12) -0.00105(13)
S2 0.03841(17) 0.02958(14) 0.01861(12) 0.00198(10) 0.00212(11) 0.00247(12)

loop_
_atom_type_symbol
_atom_type_description
_atom_type_scat_dispersion_real
_atom_type_scat_dispersion_imag
_atom_type_scat_source
C C 0.0033 0.0016 'International Tables Vol C Tables 4.2.6.8 and 6.1.1.4'
H H 0.0000 0.0000 'International Tables Vol C Tables 4.2.6.8 and 6.1.1.4'
N N 0.0061 0.0033 'International Tables Vol C Tables 4.2.6.8 and 6.1.1.4'
O O 0.0106 0.0060 'International Tables Vol C Tables 4.2.6.8 and 6.1.1.4'
F F 0.0171 0.0103 'International Tables Vol C Tables 4.2.6.8 and 6.1.1.4'
P P 0.1023 0.0942 'International Tables Vol C Tables 4.2.6.8 and 6.1.1.4'
S S 0.1246 0.1234 'International Tables Vol C Tables 4.2.6.8 and 6.1.1.4'
Ni Ni 0.3393 1.1124 'International Tables Vol C Tables 4.2.6.8 and 6.1.1.4'

loop_
_geom_angle_atom_site_label_1
_geom_angle_atom_site_label_2
_geom_angle_atom_site_label_3
_geom_angle
N2 C1 N1 121.79(10)
N2 C1 C2 116.17(10)
N1 C1 C2 122.04(10)
C3 C2 C1 112.79(10)
C3 C2 C6 109.12(11)
C1 C2 C6 108.60(10)
C3 C2 C8 109.33(10)
C1 C2 C8 108.60(10)
C6 C2 C8 108.31(10)
C4 C3 C2 124.43(11)
C3 C4 C5 119.29(11)
C3 C4 C10 122.80(12)
C5 C4 C10 117.91(11)
N3 C5 N1 121.54(11)
N3 C5 C4 117.79(10)
N1 C5 C4 120.67(10)
C7 C6 C2 114.40(11)
C9 C8 C2 114.27(11)
C4 C10 C11 112.83(13)
C15 C12 C14 110.28(12)
C15 C12 C13 109.24(12)
C14 C12 C13 108.62(13)
C15 C12 P1 111.65(9)
C14 C12 P1 111.22(9)
C13 C12 P1 105.66(9)
C18 C16 C17 109.31(12)
C18 C16 C19 108.85(12)
C17 C16 C19 108.84(12)
C18 C16 P1 114.03(10)
C17 C16 P1 105.16(9)
C19 C16 P1 110.50(9)
C22 C20 C23 110.32(13)
C22 C20 C21 108.34(14)
C23 C20 C21 108.27(14)
C22 C20 P2 113.55(11)
C23 C20 P2 110.55(10)
C21 C20 P2 105.55(10)
C26 C24 C25 109.67(13)
C26 C24 C27 109.83(14)
C25 C24 C27 108.71(14)
C26 C24 P2 111.75(11)
C25 C24 P2 112.03(11)
C27 C24 P2 104.70(10)
F1 C28 F3 107.6(2)
F1 C28 F2 107.53(16)
F3 C28 F2 108.18(18)
F1 C28 S1 111.83(15)
F3 C28 S1 111.67(14)
F2 C28 S1 109.92(15)
N5 C29 N4 121.96(10)
N5 C29 C30 116.42(10)
N4 C29 C30 121.60(10)
C31 C30 C29 112.94(10)
C31 C30 C34 109.64(12)
C29 C30 C34 109.63(11)
C31 C30 C36 108.32(12)
C29 C30 C36 107.89(12)
C34 C30 C36 108.29(12)
C32 C31 C30 124.31(12)
C31 C32 C33 119.33(12)
C31 C32 C38 123.91(13)
C33 C32 C38 116.75(12)
N6 C33 N4 121.40(11)
N6 C33 C32 118.05(11)
N4 C33 C32 120.54(11)
C35 C34 C30 113.62(13)
C37 C36 C30 114.42(14)
C39 C38 C32 115.66(14)
C43 C40 C41 108.82(12)
C43 C40 C42 110.12(12)
C41 C40 C42 108.64(12)
C43 C40 P3 111.63(10)
C41 C40 P3 105.90(9)
C42 C40 P3 111.57(9)
C46 C44 C45 109.75(12)
C46 C44 C47 108.24(11)
C45 C44 C47 108.29(12)
C46 C44 P3 114.66(10)
C45 C44 P3 104.68(9)
C47 C44 P3 111.04(9)
C50 C48 C51 110.32(14)
C50 C48 C49 108.81(15)
C51 C48 C49 108.97(17)
C50 C48 P4 113.27(12)
C51 C48 P4 109.71(11)
C49 C48 P4 105.58(12)
C54 C52 C55 109.37(15)
C54 C52 C53 109.84(13)
C55 C52 C53 108.49(14)
C54 C52 P4 112.53(11)
C55 C52 P4 104.17(10)
C53 C52 P4 112.19(12)
F6 C56 F5 107.60(14)
F6 C56 F4 108.59(16)
F5 C56 F4 107.45(13)
F6 C56 S2 111.55(11)
F5 C56 S2 110.30(13)
F4 C56 S2 111.20(11)
C1 N1 C5 120.29(10)
C1 N1 Ni1 119.41(8)
C5 N1 Ni1 120.18(7)
C1 N2 P1 114.82(8)
C5 N3 P2 113.03(9)
C29 N4 C33 120.34(10)
C29 N4 Ni2 119.39(8)
C33 N4 Ni2 120.21(8)
C29 N5 P3 114.76(8)
C33 N6 P4 113.20(9)
N1 Ni1 O1 175.30(4)
N1 Ni1 P2 82.10(3)
O1 Ni1 P2 95.77(4)
N1 Ni1 P1 83.03(3)
O1 Ni1 P1 98.73(4)
P2 Ni1 P1 164.547(15)
N4 Ni2 O4 175.66(5)
N4 Ni2 P4 82.09(3)
O4 Ni2 P4 94.80(4)
N4 Ni2 P3 83.08(4)
O4 Ni2 P3 99.83(4)
P4 Ni2 P3 164.819(14)
S1 O1 Ni1 140.00(8)
S2 O4 Ni2 139.89(7)
N2 P1 C12 102.52(6)
N2 P1 C16 102.12(6)
C12 P1 C16 114.30(6)
N2 P1 Ni1 100.53(4)
C12 P1 Ni1 114.75(4)
C16 P1 Ni1 118.91(5)
N3 P2 C24 102.40(7)
N3 P2 C20 102.91(6)
C24 P2 C20 114.14(7)
N3 P2 Ni1 102.64(4)
C24 P2 Ni1 120.05(5)
C20 P2 Ni1 111.81(5)
N5 P3 C40 102.39(6)
N5 P3 C44 102.06(6)
C40 P3 C44 113.59(6)
N5 P3 Ni2 100.42(4)
C40 P3 Ni2 115.37(4)
C44 P3 Ni2 119.19(5)
N6 P4 C48 103.46(7)
N6 P4 C52 102.53(7)
C48 P4 C52 113.84(7)
N6 P4 Ni2 102.66(4)
C48 P4 Ni2 113.50(5)
C52 P4 Ni2 118.19(5)
O3 S1 O2 117.07(11)
O3 S1 O1 114.48(8)
O2 S1 O1 113.85(8)
O3 S1 C28 103.76(11)
O2 S1 C28 104.86(11)
O1 S1 C28 100.09(8)
O6 S2 O5 117.16(10)
O6 S2 O4 114.38(8)
O5 S2 O4 113.98(7)
O6 S2 C56 103.48(9)
O5 S2 C56 104.95(8)
O4 S2 C56 100.12(7)

loop_
_geom_bond_atom_site_label_1
_geom_bond_atom_site_label_2
_geom_bond_distance
C1 N2 1.2900(15)
C1 N1 1.3835(14)
C1 C2 1.5248(16)
C2 C3 1.4895(18)
C2 C6 1.5507(18)
C2 C8 1.5512(18)
C3 C4 1.3318(18)
C4 C5 1.4773(17)
C4 C10 1.5085(18)
C5 N3 1.2982(15)
C5 N1 1.3952(15)
C6 C7 1.523(2)
C8 C9 1.524(2)
C10 C11 1.521(2)
C12 C15 1.5293(19)
C12 C14 1.531(2)
C12 C13 1.537(2)
C12 P1 1.8638(14)
C16 C18 1.528(2)
C16 C17 1.536(2)
C16 C19 1.534(2)
C16 P1 1.8832(13)
C20 C22 1.525(2)
C20 C23 1.536(2)
C20 C21 1.536(2)
C20 P2 1.8710(14)
C24 C26 1.531(2)
C24 C25 1.537(2)
C24 C27 1.538(2)
C24 P2 1.8635(14)
C28 F1 1.316(3)
C28 F3 1.323(3)
C28 F2 1.325(2)
C28 S1 1.8181(19)
C29 N5 1.2940(15)
C29 N4 1.3867(15)
C29 C30 1.5243(17)
C30 C31 1.4895(19)
C30 C34 1.540(2)
C30 C36 1.557(2)
C31 C32 1.329(2)
C32 C33 1.4788(18)
C32 C38 1.5107(19)
C33 N6 1.2978(16)
C33 N4 1.3992(15)
C34 C35 1.525(3)
C36 C37 1.520(3)
C38 C39 1.501(3)
C40 C43 1.5290(19)
C40 C41 1.533(2)
C40 C42 1.5357(19)
C40 P3 1.8628(14)
C44 C46 1.5350(19)
C44 C45 1.539(2)
C44 C47 1.5404(18)
C44 P3 1.8768(14)
C48 C50 1.532(2)
C48 C51 1.533(2)
C48 C49 1.541(3)
C48 P4 1.8629(16)
C52 C54 1.532(2)
C52 C55 1.538(2)
C52 C53 1.540(2)
C52 P4 1.8663(15)
C56 F6 1.317(2)
C56 F5 1.3209(18)
C56 F4 1.333(2)
C56 S2 1.8238(16)
N1 Ni1 1.8878(11)
N2 P1 1.6857(12)
N3 P2 1.6846(12)
N4 Ni2 1.8890(11)
N5 P3 1.6889(11)
N6 P4 1.6847(13)
Ni1 O1 1.9169(11)
Ni1 P2 2.2239(7)
Ni1 P1 2.2413(7)
Ni2 O4 1.9217(11)
Ni2 P4 2.2263(7)
Ni2 P3 2.2515(6)
O1 S1 1.4734(11)
O2 S1 1.4268(15)
O3 S1 1.4199(15)
O4 S2 1.4741(11)
O5 S2 1.4274(14)
O6 S2 1.4251(14)
